data_7046174
loop_
_publ_author_name
'Li, Cheng-An'
'Ji, Wei'
'Qu, Jian'
'Jing, Su'
'Gao, Fei'
'Zhu, Dun-Ru'

_publ_section_title
;
 A PEG/copper(i) halide cluster as an eco-friendly catalytic system for
 C-N bond formation.
;
_journal_issue 22
_journal_name_full 'Dalton transactions (Cambridge, England : 2003)'
_journal_page_first 7463
_journal_page_last 7470
_journal_paper_doi 10.1039/c8dt01310a
_journal_volume 47
_journal_year 2018
_chemical_formula_sum 'C46 H48 Cu2 Fe4 I2 Te4'
_chemical_formula_weight 1715.52
_space_group_crystal_system triclinic
_space_group_IT_number 2
_space_group_name_Hall '-P 1'
_space_group_name_H-M_alt 'P -1'
_symmetry_space_group_name_Hall '-P 1'
_symmetry_space_group_name_H-M 'P -1'
_atom_sites_solution_hydrogens geom
_audit_creation_method SHELXL-2014/7
_audit_update_record
;
2018-02-11 deposited with the CCDC.
2018-04-30 downloaded from the CCDC.
;
_cell_angle_alpha 100.572(3)
_cell_angle_beta 107.192(2)
_cell_angle_gamma 110.620(2)
_cell_formula_units_Z 1
_cell_length_a 10.5780(9)
_cell_length_b 11.4374(10)
_cell_length_c 11.7238(11)
_cell_measurement_reflns_used 8023
_cell_measurement_temperature 293(2)
_cell_measurement_theta_max 28.34
_cell_measurement_theta_min 2.24
_cell_volume 1200.84(19)
_computing_cell_refinement 'SAINT (Bruker, 2005)'
_computing_data_collection 'APEX2 (Bruker, 2005)'
_computing_data_reduction SAINT
_computing_molecular_graphics SHELXTL
_computing_publication_material SHELXTL
_computing_structure_refinement 'SHELXL-2014/7 (Sheldrick, 2014)'
_diffrn_ambient_temperature 293(2)
_diffrn_measured_fraction_theta_full 0.941
_diffrn_measured_fraction_theta_max 0.944
_diffrn_measurement_device_type 'Bruker Apex2 CCD'
_diffrn_measurement_method '\w scans'
_diffrn_radiation_source 'fine-focus sealed tube'
_diffrn_radiation_type MoK\a
_diffrn_radiation_wavelength 0.71073
_diffrn_reflns_av_R_equivalents 0.0236
_diffrn_reflns_av_unetI/netI 0.0319
_diffrn_reflns_Laue_measured_fraction_full 0.941
_diffrn_reflns_Laue_measured_fraction_max 0.944
_diffrn_reflns_limit_h_max 14
_diffrn_reflns_limit_h_min -14
_diffrn_reflns_limit_k_max 15
_diffrn_reflns_limit_k_min -15
_diffrn_reflns_limit_l_max 15
_diffrn_reflns_limit_l_min -9
_diffrn_reflns_number 10263
_diffrn_reflns_point_group_measured_fraction_full 0.941
_diffrn_reflns_point_group_measured_fraction_max 0.944
_diffrn_reflns_theta_full 25.000
_diffrn_reflns_theta_max 28.340
_diffrn_reflns_theta_min 2.236
_exptl_absorpt_coefficient_mu 5.744
_exptl_absorpt_correction_T_max 0.5222
_exptl_absorpt_correction_T_min 0.4795
_exptl_absorpt_correction_type multi-scan
_exptl_absorpt_process_details '(SADABS; Sheldrick, 2003)'
_exptl_crystal_colour yellow
_exptl_crystal_density_diffrn 2.372
_exptl_crystal_density_method 'not measured'
_exptl_crystal_description block
_exptl_crystal_F_000 800
_exptl_crystal_size_max 0.140
_exptl_crystal_size_mid 0.140
_exptl_crystal_size_min 0.120
_refine_diff_density_max 0.579
_refine_diff_density_min -0.981
_refine_diff_density_rms 0.118
_refine_ls_extinction_method none
_refine_ls_goodness_of_fit_ref 1.106
_refine_ls_hydrogen_treatment constr
_refine_ls_matrix_type full
_refine_ls_number_parameters 262
_refine_ls_number_reflns 5660
_refine_ls_number_restraints 0
_refine_ls_restrained_S_all 1.106
_refine_ls_R_factor_all 0.0286
_refine_ls_R_factor_gt 0.0251
_refine_ls_shift/su_max 0.001
_refine_ls_shift/su_mean 0.000
_refine_ls_structure_factor_coef Fsqd
_refine_ls_weighting_details 'w=1/[\s^2^(Fo^2^)+(0.0225P)^2^+1.2602P] where P=(Fo^2^+2Fc^2^)/3'
_refine_ls_weighting_scheme calc
_refine_ls_wR_factor_gt 0.0634
_refine_ls_wR_factor_ref 0.0651
_reflns_Friedel_coverage 0.000
_reflns_number_gt 5126
_reflns_number_total 5660
_reflns_threshold_expression 'I > 2\s(I)'
_cod_data_source_file c8dt01310a2.cif
_cod_data_source_block jwc7-1
_cod_depositor_comments 'Adding full bibliography for 7046173--7046179.cif.'
_cod_database_code 7046174
_shelx_shelxl_version_number 2014/7
_shelx_space_group_comment
;
The symmetry employed for this shelxl refinement is uniquely defined
by the following loop, which should always be used as a source of
symmetry information in preference to the above space-group names.
They are only intended as comments.
;
_shelx_estimated_absorpt_t_min 0.500
_shelx_estimated_absorpt_t_max 0.546

loop_
_space_group_symop_operation_xyz
'x, y, z'
'-x, -y, -z'

loop_
_atom_site_label
_atom_site_type_symbol
_atom_site_fract_x
_atom_site_fract_y
_atom_site_fract_z
_atom_site_U_iso_or_equiv
_atom_site_adp_type
_atom_site_occupancy
_atom_site_site_symmetry_order
_atom_site_calc_flag
_atom_site_refinement_flags_posn
_atom_site_refinement_flags_adp
I1 I 0.37819(3) -0.14861(2) 0.57933(2) 0.03688(7) Uani 1 1 d . .
Te1 Te 0.87179(2) 0.03795(2) 0.68313(2) 0.03189(6) Uani 1 1 d . .
Cu1 Cu 0.61780(5) 0.04007(5) 0.61216(5) 0.04192(12) Uani 1 1 d . .
Fe1 Fe 0.81206(5) -0.30240(4) 0.59326(4) 0.02751(10) Uani 1 1 d . .
C1 C 0.8553(4) -0.1358(3) 0.7250(3) 0.0328(7) Uani 1 1 d . .
Te2 Te 0.68380(2) 0.28034(2) 0.75805(2) 0.02813(6) Uani 1 1 d . .
Fe2 Fe 0.51402(5) 0.24741(4) 0.98304(4) 0.02582(10) Uani 1 1 d . .
C2 C 0.7250(4) -0.2410(3) 0.7122(4) 0.0383(8) Uani 1 1 d . .
H2A H 0.6269 -0.2434 0.6885 0.046 Uiso 1 1 calc R U
C3 C 0.7650(5) -0.3426(4) 0.7419(4) 0.0456(10) Uani 1 1 d . .
H3A H 0.6978 -0.4282 0.7405 0.055 Uiso 1 1 calc R U
C4 C 0.9155(5) -0.3003(4) 0.7704(4) 0.0508(11) Uani 1 1 d . .
H4A H 0.9712 -0.3512 0.7924 0.061 Uiso 1 1 calc R U
C5 C 0.9738(4) -0.1714(4) 0.7610(4) 0.0439(9) Uani 1 1 d . .
H5A H 1.0761 -0.1176 0.7759 0.053 Uiso 1 1 calc R U
C6 C 0.6689(7) -0.3565(6) 0.4137(4) 0.0719(16) Uani 1 1 d . .
H6A H 0.5785 -0.3445 0.3884 0.086 Uiso 1 1 calc R U
C7 C 0.8061(8) -0.2655(5) 0.4296(4) 0.0717(16) Uani 1 1 d . .
H7A H 0.8295 -0.1795 0.4162 0.086 Uiso 1 1 calc R U
C8 C 0.9031(7) -0.3214(6) 0.4641(5) 0.0738(16) Uani 1 1 d . .
H8A H 1.0081 -0.2808 0.4811 0.089 Uiso 1 1 calc R U
C9 C 0.8245(7) -0.4462(6) 0.4705(5) 0.0720(15) Uani 1 1 d . .
H9A H 0.8655 -0.5072 0.4934 0.086 Uiso 1 1 calc R U
C10 C 0.6801(7) -0.4678(5) 0.4403(5) 0.0676(15) Uani 1 1 d . .
H10A H 0.6000 -0.5470 0.4364 0.081 Uiso 1 1 calc R U
C11 C 0.6936(3) 0.3279(3) 0.9431(3) 0.0280(6) Uani 1 1 d . .
C12 C 0.7219(4) 0.2627(4) 1.0346(3) 0.0341(7) Uani 1 1 d . .
H12A H 0.7498 0.1894 1.0257 0.041 Uiso 1 1 calc R U
C13 C 0.7033(4) 0.3251(4) 1.1416(4) 0.0455(9) Uani 1 1 d . .
H13A H 0.7140 0.3004 1.2184 0.055 Uiso 1 1 calc R U
C14 C 0.6630(5) 0.4256(4) 1.1171(4) 0.0459(9) Uani 1 1 d . .
H14A H 0.6411 0.4826 1.1739 0.055 Uiso 1 1 calc R U
C15 C 0.6560(4) 0.4283(3) 0.9946(4) 0.0359(8) Uani 1 1 d . .
H15A H 0.6301 0.4883 0.9529 0.043 Uiso 1 1 calc R U
C16 C 0.3421(4) 0.1190(4) 0.8169(3) 0.0354(7) Uani 1 1 d . .
H16A H 0.3447 0.1013 0.7329 0.042 Uiso 1 1 calc R U
C17 C 0.3073(4) 0.2167(4) 0.8744(4) 0.0382(8) Uani 1 1 d . .
H17A H 0.2820 0.2793 0.8368 0.046 Uiso 1 1 calc R U
C18 C 0.3159(4) 0.2097(4) 0.9951(4) 0.0417(9) Uani 1 1 d . .
H18A H 0.2968 0.2659 1.0553 0.050 Uiso 1 1 calc R U
C19 C 0.3569(4) 0.1075(4) 1.0143(4) 0.0417(9) Uani 1 1 d . .
H19A H 0.3710 0.0801 1.0898 0.050 Uiso 1 1 calc R U
C20 C 0.3737(4) 0.0517(3) 0.9050(4) 0.0390(8) Uani 1 1 d . .
H20A H 0.4020 -0.0210 0.8918 0.047 Uiso 1 1 calc R U
C21 C 0.9339(4) 0.1541(3) 0.8746(4) 0.0355(7) Uani 1 1 d . .
H21A H 0.8481 0.1282 0.8956 0.053 Uiso 1 1 calc R U
H21B H 1.0055 0.1342 0.9307 0.053 Uiso 1 1 calc R U
C22 C 0.9978(4) 0.3017(3) 0.8983(4) 0.0416(9) Uani 1 1 d . .
H22A H 1.0971 0.3305 0.9016 0.062 Uiso 1 1 calc R U
H22B H 1.0046 0.3440 0.9810 0.062 Uiso 1 1 calc R U
C23 C 0.9164(4) 0.3523(3) 0.8041(4) 0.0376(8) Uani 1 1 d . .
H23A H 0.9310 0.3290 0.7267 0.056 Uiso 1 1 calc R U
H23B H 0.9608 0.4479 0.8375 0.056 Uiso 1 1 calc R U

loop_
_atom_site_aniso_label
_atom_site_aniso_U_11
_atom_site_aniso_U_22
_atom_site_aniso_U_33
_atom_site_aniso_U_23
_atom_site_aniso_U_13
_atom_site_aniso_U_12
I1 0.03946(12) 0.03233(12) 0.03202(12) 0.01269(10) 0.01274(10) 0.00800(9)
Te1 0.03577(11) 0.02153(10) 0.04005(13) 0.01005(9) 0.01643(10) 0.01282(8)
Cu1 0.0346(2) 0.0329(2) 0.0447(3) 0.0108(2) 0.0055(2) 0.00913(18)
Fe1 0.0312(2) 0.0230(2) 0.0275(2) 0.00725(19) 0.00986(19) 0.01276(17)
C1 0.0408(18) 0.0225(14) 0.0282(16) 0.0037(13) 0.0082(14) 0.0128(13)
Te2 0.03309(11) 0.02649(10) 0.02923(11) 0.01022(9) 0.01373(9) 0.01579(8)
Fe2 0.0277(2) 0.0247(2) 0.0260(2) 0.00723(18) 0.01262(18) 0.01115(17)
C2 0.051(2) 0.0292(17) 0.044(2) 0.0142(16) 0.0285(18) 0.0182(15)
C3 0.075(3) 0.0295(18) 0.042(2) 0.0209(17) 0.030(2) 0.0235(18)
C4 0.069(3) 0.036(2) 0.038(2) 0.0133(18) 0.002(2) 0.0278(19)
C5 0.0383(18) 0.0324(18) 0.043(2) 0.0061(17) -0.0039(16) 0.0149(15)
C6 0.075(3) 0.099(4) 0.030(2) 0.004(3) 0.000(2) 0.050(3)
C7 0.118(5) 0.058(3) 0.036(2) 0.020(2) 0.032(3) 0.031(3)
C8 0.074(3) 0.090(4) 0.062(3) 0.016(3) 0.047(3) 0.029(3)
C9 0.112(5) 0.065(3) 0.056(3) 0.009(3) 0.037(3) 0.057(3)
C10 0.081(4) 0.046(3) 0.044(3) -0.004(2) 0.021(3) 0.007(2)
C11 0.0251(14) 0.0250(14) 0.0280(15) 0.0058(13) 0.0099(12) 0.0062(11)
C12 0.0280(15) 0.0391(18) 0.0332(18) 0.0142(15) 0.0095(14) 0.0133(13)
C13 0.0391(19) 0.053(2) 0.0262(17) 0.0078(17) 0.0075(16) 0.0075(17)
C14 0.051(2) 0.0354(19) 0.036(2) -0.0047(16) 0.0190(18) 0.0075(16)
C15 0.0433(19) 0.0215(15) 0.0397(19) 0.0053(14) 0.0211(16) 0.0087(13)
C16 0.0275(15) 0.0367(18) 0.0329(18) 0.0054(15) 0.0088(14) 0.0096(13)
C17 0.0345(17) 0.044(2) 0.041(2) 0.0149(17) 0.0155(16) 0.0208(15)
C18 0.0358(18) 0.053(2) 0.044(2) 0.0139(19) 0.0246(17) 0.0218(17)
C19 0.0368(18) 0.045(2) 0.046(2) 0.0230(18) 0.0228(17) 0.0111(15)
C20 0.0338(17) 0.0262(16) 0.051(2) 0.0110(16) 0.0139(16) 0.0092(13)
C21 0.0306(16) 0.0316(17) 0.0364(19) 0.0049(15) 0.0054(14) 0.0145(13)
C22 0.0281(16) 0.0272(16) 0.054(2) -0.0026(16) 0.0094(16) 0.0087(13)
C23 0.0385(18) 0.0217(15) 0.055(2) 0.0085(15) 0.0281(17) 0.0098(13)

loop_
_atom_type_symbol
_atom_type_description
_atom_type_scat_dispersion_real
_atom_type_scat_dispersion_imag
_atom_type_scat_source
C C 0.0033 0.0016 'International Tables Vol C Tables 4.2.6.8 and 6.1.1.4'
H H 0.0000 0.0000 'International Tables Vol C Tables 4.2.6.8 and 6.1.1.4'
Cu Cu 0.3201 1.2651 'International Tables Vol C Tables 4.2.6.8 and 6.1.1.4'
Fe Fe 0.3463 0.8444 'International Tables Vol C Tables 4.2.6.8 and 6.1.1.4'
I I -0.4742 1.8119 'International Tables Vol C Tables 4.2.6.8 and 6.1.1.4'
Te Te -0.5308 1.6751 'International Tables Vol C Tables 4.2.6.8 and 6.1.1.4'

loop_
_geom_angle_atom_site_label_1
_geom_angle_atom_site_label_2
_geom_angle_atom_site_label_3
_geom_angle
_geom_angle_site_symmetry_1
_geom_angle_site_symmetry_3
Cu1 I1 Cu1 62.402(18) . 2_656
C1 Te1 C21 94.99(14) . .
C1 Te1 Cu1 109.77(10) . .
C21 Te1 Cu1 92.18(9) . .
I1 Cu1 Te1 125.35(2) . .
I1 Cu1 Te2 117.39(2) . .
Te1 Cu1 Te2 100.881(17) . .
I1 Cu1 Cu1 62.585(18) . 2_656
Te1 Cu1 Cu1 136.88(3) . 2_656
Te2 Cu1 Cu1 111.46(3) . 2_656
I1 Cu1 I1 117.599(18) . 2_656
Te1 Cu1 I1 101.224(19) . 2_656
Te2 Cu1 I1 86.597(16) . 2_656
Cu1 Cu1 I1 55.014(18) 2_656 2_656
C6 Fe1 C7 40.2(2) . .
C6 Fe1 C1 121.1(2) . .
C7 Fe1 C1 109.52(19) . .
C6 Fe1 C4 163.4(2) . .
C7 Fe1 C4 153.9(2) . .
C1 Fe1 C4 68.63(15) . .
C6 Fe1 C2 108.7(2) . .
C7 Fe1 C2 127.8(2) . .
C1 Fe1 C2 40.89(14) . .
C4 Fe1 C2 69.01(18) . .
C6 Fe1 C3 127.3(2) . .
C7 Fe1 C3 165.3(2) . .
C1 Fe1 C3 68.58(14) . .
C4 Fe1 C3 40.33(19) . .
C2 Fe1 C3 41.28(15) . .
C6 Fe1 C10 40.4(2) . .
C7 Fe1 C10 68.1(2) . .
C1 Fe1 C10 154.4(2) . .
C4 Fe1 C10 125.2(2) . .
C2 Fe1 C10 119.0(2) . .
C3 Fe1 C10 106.9(2) . .
C6 Fe1 C8 66.8(3) . .
C7 Fe1 C8 40.1(2) . .
C1 Fe1 C8 128.4(2) . .
C4 Fe1 C8 119.4(2) . .
C2 Fe1 C8 165.6(2) . .
C3 Fe1 C8 152.4(2) . .
C10 Fe1 C8 67.3(2) . .
C6 Fe1 C5 155.0(2) . .
C7 Fe1 C5 120.3(2) . .
C1 Fe1 C5 40.94(15) . .
C4 Fe1 C5 40.89(15) . .
C2 Fe1 C5 69.19(18) . .
C3 Fe1 C5 68.51(18) . .
C10 Fe1 C5 163.0(2) . .
C8 Fe1 C5 108.7(2) . .
C6 Fe1 C9 66.7(2) . .
C7 Fe1 C9 67.6(2) . .
C1 Fe1 C9 165.3(2) . .
C4 Fe1 C9 107.3(2) . .
C2 Fe1 C9 152.3(2) . .
C3 Fe1 C9 118.1(2) . .
C10 Fe1 C9 39.4(2) . .
C8 Fe1 C9 40.2(2) . .
C5 Fe1 C9 126.9(2) . .
C2 C1 C5 109.0(3) . .
C2 C1 Fe1 69.8(2) . .
C5 C1 Fe1 70.0(2) . .
C2 C1 Te1 126.4(3) . .
C5 C1 Te1 124.4(3) . .
Fe1 C1 Te1 122.27(17) . .
C11 Te2 C23 97.67(14) . .
C11 Te2 Cu1 125.66(9) . .
C23 Te2 Cu1 94.30(10) . .
C11 Fe2 C12 41.34(13) . .
C11 Fe2 C15 41.23(14) . .
C12 Fe2 C15 69.35(15) . .
C11 Fe2 C20 122.14(15) . .
C12 Fe2 C20 107.49(15) . .
C15 Fe2 C20 158.11(16) . .
C11 Fe2 C18 160.53(15) . .
C12 Fe2 C18 156.70(15) . .
C15 Fe2 C18 123.42(16) . .
C20 Fe2 C18 68.11(17) . .
C11 Fe2 C19 157.49(16) . .
C12 Fe2 C19 121.16(15) . .
C15 Fe2 C19 159.80(16) . .
C20 Fe2 C19 40.51(16) . .
C18 Fe2 C19 40.60(16) . .
C11 Fe2 C17 124.31(14) . .
C12 Fe2 C17 161.24(16) . .
C15 Fe2 C17 107.62(16) . .
C20 Fe2 C17 68.02(15) . .
C18 Fe2 C17 40.39(15) . .
C19 Fe2 C17 68.11(16) . .
C11 Fe2 C13 68.83(14) . .
C12 Fe2 C13 40.95(16) . .
C15 Fe2 C13 68.40(16) . .
C20 Fe2 C13 124.25(17) . .
C18 Fe2 C13 121.21(16) . .
C19 Fe2 C13 107.25(16) . .
C17 Fe2 C13 156.68(17) . .
C11 Fe2 C14 68.83(15) . .
C12 Fe2 C14 68.69(17) . .
C15 Fe2 C14 40.75(15) . .
C20 Fe2 C14 159.99(17) . .
C18 Fe2 C14 107.19(17) . .
C19 Fe2 C14 123.34(17) . .
C17 Fe2 C14 121.87(18) . .
C13 Fe2 C14 40.15(18) . .
C11 Fe2 C16 107.80(14) . .
C12 Fe2 C16 124.46(15) . .
C15 Fe2 C16 121.98(15) . .
C20 Fe2 C16 40.81(15) . .
C18 Fe2 C16 68.14(16) . .
C19 Fe2 C16 68.43(16) . .
C17 Fe2 C16 40.32(15) . .
C13 Fe2 C16 161.33(17) . .
C14 Fe2 C16 157.42(17) . .
C1 C2 C3 106.7(3) . .
C1 C2 Fe1 69.3(2) . .
C3 C2 Fe1 69.4(2) . .
C1 C2 H2A 126.7 . .
C3 C2 H2A 126.7 . .
Fe1 C2 H2A 126.7 . .
C4 C3 C2 108.6(3) . .
C4 C3 Fe1 69.7(2) . .
C2 C3 Fe1 69.3(2) . .
C4 C3 H3A 125.7 . .
C2 C3 H3A 125.7 . .
Fe1 C3 H3A 125.7 . .
C3 C4 C5 108.6(3) . .
C3 C4 Fe1 70.0(2) . .
C5 C4 Fe1 69.9(2) . .
C3 C4 H4A 125.7 . .
C5 C4 H4A 125.7 . .
Fe1 C4 H4A 125.7 . .
C4 C5 C1 107.1(4) . .
C4 C5 Fe1 69.2(2) . .
C1 C5 Fe1 69.1(2) . .
C4 C5 H5A 126.4 . .
C1 C5 H5A 126.4 . .
Fe1 C5 H5A 126.4 . .
C7 C6 C10 109.3(5) . .
C7 C6 Fe1 70.2(3) . .
C10 C6 Fe1 70.5(3) . .
C7 C6 H6A 125.3 . .
C10 C6 H6A 125.3 . .
Fe1 C6 H6A 125.3 . .
C6 C7 C8 107.0(5) . .
C6 C7 Fe1 69.7(3) . .
C8 C7 Fe1 70.4(3) . .
C6 C7 H7A 126.5 . .
C8 C7 H7A 126.5 . .
Fe1 C7 H7A 126.5 . .
C7 C8 C9 108.2(5) . .
C7 C8 Fe1 69.5(3) . .
C9 C8 Fe1 70.2(3) . .
C7 C8 H8A 125.9 . .
C9 C8 H8A 125.9 . .
Fe1 C8 H8A 125.9 . .
C10 C9 C8 108.5(5) . .
C10 C9 Fe1 70.0(3) . .
C8 C9 Fe1 69.6(3) . .
C10 C9 H9A 125.8 . .
C8 C9 H9A 125.8 . .
Fe1 C9 H9A 125.8 . .
C9 C10 C6 107.1(5) . .
C9 C10 Fe1 70.6(3) . .
C6 C10 Fe1 69.1(3) . .
C9 C10 H10A 126.5 . .
C6 C10 H10A 126.5 . .
Fe1 C10 H10A 126.5 . .
C15 C11 C12 107.7(3) . .
C15 C11 Fe2 69.54(18) . .
C12 C11 Fe2 69.41(18) . .
C15 C11 Te2 123.2(2) . .
C12 C11 Te2 128.8(3) . .
Fe2 C11 Te2 121.67(15) . .
C13 C12 C11 107.3(3) . .
C13 C12 Fe2 70.1(2) . .
C11 C12 Fe2 69.25(18) . .
C13 C12 H12A 126.4 . .
C11 C12 H12A 126.4 . .
Fe2 C12 H12A 126.4 . .
C14 C13 C12 108.8(3) . .
C14 C13 Fe2 70.0(2) . .
C12 C13 Fe2 69.0(2) . .
C14 C13 H13A 125.6 . .
C12 C13 H13A 125.6 . .
Fe2 C13 H13A 125.6 . .
C13 C14 C15 108.4(4) . .
C13 C14 Fe2 69.8(2) . .
C15 C14 Fe2 69.1(2) . .
C13 C14 H14A 125.8 . .
C15 C14 H14A 125.8 . .
Fe2 C14 H14A 125.8 . .
C14 C15 C11 107.8(3) . .
C14 C15 Fe2 70.2(2) . .
C11 C15 Fe2 69.23(18) . .
C14 C15 H15A 126.1 . .
C11 C15 H15A 126.1 . .
Fe2 C15 H15A 126.1 . .
C17 C16 C20 106.9(3) . .
C17 C16 Fe2 69.3(2) . .
C20 C16 Fe2 68.9(2) . .
C17 C16 H16A 126.5 . .
C20 C16 H16A 126.5 . .
Fe2 C16 H16A 126.5 . .
C18 C17 C16 108.8(3) . .
C18 C17 Fe2 69.7(2) . .
C16 C17 Fe2 70.4(2) . .
C18 C17 H17A 125.6 . .
C16 C17 H17A 125.6 . .
Fe2 C17 H17A 125.6 . .
C17 C18 C19 108.1(4) . .
C17 C18 Fe2 70.0(2) . .
C19 C18 Fe2 69.7(2) . .
C17 C18 H18A 126.0 . .
C19 C18 H18A 126.0 . .
Fe2 C18 H18A 126.0 . .
C20 C19 C18 107.8(3) . .
C20 C19 Fe2 69.7(2) . .
C18 C19 Fe2 69.7(2) . .
C20 C19 H19A 126.1 . .
C18 C19 H19A 126.1 . .
Fe2 C19 H19A 126.1 . .
C19 C20 C16 108.4(3) . .
C19 C20 Fe2 69.8(2) . .
C16 C20 Fe2 70.3(2) . .
C19 C20 H20A 125.8 . .
C16 C20 H20A 125.8 . .
Fe2 C20 H20A 125.8 . .
C22 C21 Te1 114.2(3) . .
C22 C21 H21A 108.7 . .
Te1 C21 H21A 108.7 . .
C22 C21 H21B 108.7 . .
Te1 C21 H21B 108.7 . .
H21A C21 H21B 107.6 . .
C21 C22 C23 117.5(3) . .
C21 C22 H22A 107.9 . .
C23 C22 H22A 107.9 . .
C21 C22 H22B 107.9 . .
C23 C22 H22B 107.9 . .
H22A C22 H22B 107.2 . .
C22 C23 Te2 116.0(2) . .
C22 C23 H23A 108.3 . .
Te2 C23 H23A 108.3 . .
C22 C23 H23B 108.3 . .
Te2 C23 H23B 108.3 . .
H23A C23 H23B 107.4 . .

loop_
_geom_bond_atom_site_label_1
_geom_bond_atom_site_label_2
_geom_bond_distance
_geom_bond_site_symmetry_2
I1 Cu1 2.5486(5) .
I1 Cu1 2.7614(6) 2_656
Te1 C1 2.094(3) .
Te1 C21 2.158(4) .
Te1 Cu1 2.5774(6) .
Cu1 Te2 2.6801(6) .
Cu1 Cu1 2.7568(10) 2_656
Cu1 I1 2.7614(6) 2_656
Fe1 C6 2.021(5) .
Fe1 C7 2.027(5) .
Fe1 C1 2.028(3) .
Fe1 C4 2.032(4) .
Fe1 C2 2.035(4) .
Fe1 C3 2.035(4) .
Fe1 C10 2.039(5) .
Fe1 C8 2.039(5) .
Fe1 C5 2.041(4) .
Fe1 C9 2.047(5) .
C1 C2 1.419(5) .
C1 C5 1.423(5) .
Te2 C11 2.099(3) .
Te2 C23 2.156(3) .
Fe2 C11 2.032(3) .
Fe2 C12 2.034(3) .
Fe2 C15 2.036(3) .
Fe2 C20 2.039(4) .
Fe2 C18 2.039(4) .
Fe2 C19 2.039(3) .
Fe2 C17 2.043(4) .
Fe2 C13 2.048(4) .
Fe2 C14 2.051(4) .
Fe2 C16 2.057(4) .
C2 C3 1.435(5) .
C2 H2A 0.9800 .
C3 C4 1.402(6) .
C3 H3A 0.9800 .
C4 C5 1.423(5) .
C4 H4A 0.9800 .
C5 H5A 0.9800 .
C6 C7 1.390(8) .
C6 C10 1.401(8) .
C6 H6A 0.9800 .
C7 C8 1.393(9) .
C7 H7A 0.9800 .
C8 C9 1.405(8) .
C8 H8A 0.9800 .
C9 C10 1.379(8) .
C9 H9A 0.9800 .
C10 H10A 0.9800 .
C11 C15 1.432(5) .
C11 C12 1.435(5) .
C12 C13 1.428(5) .
C12 H12A 0.9800 .
C13 C14 1.407(6) .
C13 H13A 0.9800 .
C14 C15 1.423(5) .
C14 H14A 0.9800 .
C15 H15A 0.9800 .
C16 C17 1.413(5) .
C16 C20 1.428(5) .
C16 H16A 0.9800 .
C17 C18 1.409(5) .
C17 H17A 0.9800 .
C18 C19 1.415(6) .
C18 H18A 0.9800 .
C19 C20 1.412(6) .
C19 H19A 0.9800 .
C20 H20A 0.9800 .
C21 C22 1.515(5) .
C21 H21A 0.9700 .
C21 H21B 0.9700 .
C22 C23 1.524(6) .
C22 H22A 0.9700 .
C22 H22B 0.9700 .
C23 H23A 0.9700 .
C23 H23B 0.9700 .

loop_
_geom_torsion_atom_site_label_1
_geom_torsion_atom_site_label_2
_geom_torsion_atom_site_label_3
_geom_torsion_atom_site_label_4
_geom_torsion
C5 C1 C2 C3 0.4(4)
Fe1 C1 C2 C3 59.6(3)
Te1 C1 C2 C3 175.4(3)
C5 C1 C2 Fe1 -59.2(3)
Te1 C1 C2 Fe1 115.8(3)
C1 C2 C3 C4 -0.7(5)
Fe1 C2 C3 C4 58.8(3)
C1 C2 C3 Fe1 -59.6(3)
C2 C3 C4 C5 0.8(5)
Fe1 C3 C4 C5 59.4(3)
C2 C3 C4 Fe1 -58.6(3)
C3 C4 C5 C1 -0.5(5)
Fe1 C4 C5 C1 58.9(3)
C3 C4 C5 Fe1 -59.4(3)
C2 C1 C5 C4 0.1(5)
Fe1 C1 C5 C4 -59.0(3)
Te1 C1 C5 C4 -175.1(3)
C2 C1 C5 Fe1 59.1(3)
Te1 C1 C5 Fe1 -116.1(3)
C10 C6 C7 C8 1.1(6)
Fe1 C6 C7 C8 60.9(4)
C10 C6 C7 Fe1 -59.8(4)
C6 C7 C8 C9 -0.6(6)
Fe1 C7 C8 C9 59.8(4)
C6 C7 C8 Fe1 -60.4(4)
C7 C8 C9 C10 0.0(6)
Fe1 C8 C9 C10 59.3(4)
C7 C8 C9 Fe1 -59.4(4)
C8 C9 C10 C6 0.7(6)
Fe1 C9 C10 C6 59.8(4)
C8 C9 C10 Fe1 -59.1(4)
C7 C6 C10 C9 -1.1(6)
Fe1 C6 C10 C9 -60.7(4)
C7 C6 C10 Fe1 59.6(4)
C15 C11 C12 C13 -0.8(4)
Fe2 C11 C12 C13 -60.0(2)
Te2 C11 C12 C13 -174.7(2)
C15 C11 C12 Fe2 59.2(2)
Te2 C11 C12 Fe2 -114.7(2)
C11 C12 C13 C14 0.6(4)
Fe2 C12 C13 C14 -58.9(3)
C11 C12 C13 Fe2 59.5(2)
C12 C13 C14 C15 -0.2(4)
Fe2 C13 C14 C15 -58.4(3)
C12 C13 C14 Fe2 58.3(3)
C13 C14 C15 C11 -0.3(4)
Fe2 C14 C15 C11 -59.2(2)
C13 C14 C15 Fe2 58.9(3)
C12 C11 C15 C14 0.7(4)
Fe2 C11 C15 C14 59.8(3)
Te2 C11 C15 C14 175.0(2)
C12 C11 C15 Fe2 -59.1(2)
Te2 C11 C15 Fe2 115.2(2)
C20 C16 C17 C18 -0.4(4)
Fe2 C16 C17 C18 -59.3(3)
C20 C16 C17 Fe2 58.9(2)
C16 C17 C18 C19 0.2(4)
Fe2 C17 C18 C19 -59.5(3)
C16 C17 C18 Fe2 59.7(3)
C17 C18 C19 C20 0.1(4)
Fe2 C18 C19 C20 -59.6(3)
C17 C18 C19 Fe2 59.7(3)
C18 C19 C20 C16 -0.3(4)
Fe2 C19 C20 C16 -59.9(2)
C18 C19 C20 Fe2 59.5(3)
C17 C16 C20 C19 0.5(4)
Fe2 C16 C20 C19 59.6(3)
C17 C16 C20 Fe2 -59.1(2)
Te1 C21 C22 C23 47.1(4)
C21 C22 C23 Te2 49.6(4)
